data_1000083
loop_
_publ_author_name
'Le Bail, A.'
'Ferey, G.'
'Amoros, P.'
'Beltran-Portier, D.'

_publ_section_title
;
 Structure of vanadyl hydrogenphosphate dihydrate \a-VO(HPO~4~)
 2H~2~O solved from X-ray and neutron powder diffraction
;
_journal_coden_ASTM EJSCE5
_journal_name_full
;
 European Journal of Solid State and Inorganic Chemistry
;
_journal_page_first 419
_journal_page_last 426
_journal_volume 26
_journal_year 1989
_chemical_formula_structural '(V O) (H P O4) (H2 O)2'
_chemical_formula_sum 'H5 O7 P V'
_chemical_name_systematic
;
Oxovanadium(IV) hydrogenphosphate dihydrate - \a
;
_space_group_IT_number 14
_symmetry_cell_setting monoclinic
_symmetry_Int_Tables_number 14
_symmetry_space_group_name_Hall '-P 2ybc'
_symmetry_space_group_name_H-M 'P 1 21/c 1'
_cell_angle_alpha 90
_cell_angle_beta 95.44(8)
_cell_angle_gamma 90
_cell_formula_units_Z 4
_cell_length_a 7.613(5)
_cell_length_b 7.431(5)
_cell_length_c 9.482(7)
_cell_volume 534.0
_refine_ls_R_factor_all 0.041
_cod_database_code 1000083

loop_
_symmetry_equiv_pos_as_xyz
x,y,z
-x,1/2+y,1/2-z
-x,-y,-z
x,1/2-y,1/2+z

loop_
_atom_site_label
_atom_site_type_symbol
_atom_site_symmetry_multiplicity
_atom_site_Wyckoff_symbol
_atom_site_fract_x
_atom_site_fract_y
_atom_site_fract_z
_atom_site_occupancy
_atom_site_attached_hydrogens
_atom_site_calc_flag
V1 V4+ 4 e 0.5248(2) 0.1463(2) 0.2572(2) 1. 0 d
P1 P5+ 4 e 0.2811(3) 0.1497(4) 0.5128(2) 1. 0 d
O1 O2- 4 e 0.3062(5) 0.1384(6) 0.3510(4) 1. 0 d
O2 O2- 4 e 0.3795(6) 0.3186(6) 0.5782(4) 1. 0 d
O3 O2- 4 e 0.3282(7) 0.9728(6) 0.5991(4) 1. 0 d
O4 O2- 4 e 0.0727(5) 0.1851(5) 0.5125(4) 1. 0 d
O5 O2- 4 e 0.7171(5) 0.0911(5) 0.1265(4) 1. 2 d
O6 O2- 4 e 0.5717(5) 0.1483(6) 0.7952(4) 1. 0 d
O7 O2- 4 e 0.9762(7) 0.4174(6) 0.2709(5) 1. 2 d
H1 H1+ 4 ? -1. -1. -1. 5. 0 dum

loop_
_atom_type_symbol
_atom_type_oxidation_number
V4+ 4.000
P5+ 5.000
O2- -2.000
H1+ 1.000
